data_7103557
loop_
_publ_author_name
'Peng, Yang'
'Brynda, Marcin'
'Ellis, Bobby D'
'Fettinger, James C'
'Rivard, Eric'
'Power, Philip P'

_publ_section_title
;
 Addition of H2 to distannynes under ambient conditions.
;
_journal_issue 45
_journal_name_full 'Chemical communications (Cambridge, England)'
_journal_page_first 6042
_journal_page_last 6044
_journal_paper_doi 10.1039/b813442a
_journal_year 2008
_chemical_formula_moiety 0.95(C84H124Sn2),0.05(C84H124Sn2),4(C6H6)
_chemical_formula_sum 'C108 H148 Sn2'
_chemical_formula_weight 1683.64
_chemical_name_systematic
;
?
;
_space_group_IT_number 14
_symmetry_cell_setting monoclinic
_symmetry_space_group_name_Hall '-P 2yn'
_symmetry_space_group_name_H-M 'P 1 21/n 1'
_atom_sites_solution_hydrogens geom
_atom_sites_solution_primary direct
_atom_sites_solution_secondary difmap
_audit_creation_method SHELXL-97
_cell_angle_alpha 90.00
_cell_angle_beta 93.417(2)
_cell_angle_gamma 90.00
_cell_formula_units_Z 4
_cell_length_a 17.622(2)
_cell_length_b 17.264(2)
_cell_length_c 31.149(4)
_cell_measurement_reflns_used 8407
_cell_measurement_temperature 90(2)
_cell_measurement_theta_max 23.32
_cell_measurement_theta_min 2.70
_cell_volume 9459(2)
_computing_cell_refinement 'Bruker SAINT'
_computing_data_collection 'Bruker APEX2'
_computing_data_reduction 'Bruker SAINT'
_computing_molecular_graphics 'Bruker SHELXTL'
_computing_publication_material 'Bruker SHELXTL'
_computing_structure_refinement 'SHELXL-97 (Sheldrick, 2008)'
_computing_structure_solution 'SHELXS-97 (Sheldrick, 2008)'
_diffrn_ambient_temperature 90(2)
_diffrn_measured_fraction_theta_full 0.997
_diffrn_measured_fraction_theta_max 0.997
_diffrn_measurement_device_type 'Bruker APEX-II CCD'
_diffrn_measurement_method '\f and \w scans'
_diffrn_radiation_monochromator graphite
_diffrn_radiation_source 'fine-focus sealed tube'
_diffrn_radiation_type MoK\a
_diffrn_radiation_wavelength 0.71073
_diffrn_reflns_av_R_equivalents 0.0000
_diffrn_reflns_av_sigmaI/netI 0.1009
_diffrn_reflns_limit_h_max 21
_diffrn_reflns_limit_h_min -21
_diffrn_reflns_limit_k_max 20
_diffrn_reflns_limit_k_min 0
_diffrn_reflns_limit_l_max 37
_diffrn_reflns_limit_l_min 0
_diffrn_reflns_number 17228
_diffrn_reflns_theta_full 25.25
_diffrn_reflns_theta_max 25.25
_diffrn_reflns_theta_min 2.59
_exptl_absorpt_coefficient_mu 0.573
_exptl_absorpt_correction_T_max 0.9119
_exptl_absorpt_correction_T_min 0.8935
_exptl_absorpt_correction_type numerical
_exptl_absorpt_process_details 'SADABS 2008/1 (Sheldrick, 2008)'
_exptl_crystal_colour Blue
_exptl_crystal_density_diffrn 1.182
_exptl_crystal_density_meas 0
_exptl_crystal_density_method 'not measured'
_exptl_crystal_description Block
_exptl_crystal_F_000 3584
_exptl_crystal_size_max 0.20
_exptl_crystal_size_mid 0.18
_exptl_crystal_size_min 0.16
_refine_diff_density_max 1.051
_refine_diff_density_min -0.939
_refine_diff_density_rms 0.108
_refine_ls_extinction_method none
_refine_ls_goodness_of_fit_ref 1.062
_refine_ls_hydrogen_treatment mixed
_refine_ls_matrix_type full
_refine_ls_number_parameters 1032
_refine_ls_number_reflns 17234
_refine_ls_number_restraints 106
_refine_ls_restrained_S_all 1.067
_refine_ls_R_factor_all 0.1290
_refine_ls_R_factor_gt 0.0649
_refine_ls_shift/su_max 0.002
_refine_ls_shift/su_mean 0.000
_refine_ls_structure_factor_coef Fsqd
_refine_ls_weighting_details 'calc w=1/[\s^2^(Fo^2^)+(0.0656P)^2^+5.9901P] where P=(Fo^2^+2Fc^2^)/3'
_refine_ls_weighting_scheme calc
_refine_ls_wR_factor_gt 0.1347
_refine_ls_wR_factor_ref 0.1519
_reflns_number_gt 10638
_reflns_number_total 17234
_reflns_threshold_expression >2sigma(I)
_cod_data_source_file b813442a.txt
_cod_data_source_block tw51
_cod_depositor_comments
;
The following automatic conversions were performed:
'_symmetry_cell_setting' value 'Monoclinic' changed to 'monoclinic'
according to '/home/saulius/struct/CIF-dictionaries/cif_core.dic'
dictionary named 'cif_core.dic' version 2.4.1 from
2010-06-29.

'_exptl_absorpt_correction_type' value 'Numerical' changed to
'numerical' according to
'/home/saulius/struct/CIF-dictionaries/cif_core.dic' dictionary named
'cif_core.dic' version 2.4.1 from 2010-06-29.

Automatic conversion script
Id: cif_fix_enum 1527 2010-12-29 10:47:43Z saulius 
;
_cod_original_sg_symbol_H-M 'P 21/n'
_cod_database_code 7103557

loop_
_symmetry_equiv_pos_as_xyz
'x, y, z'
'-x+1/2, y+1/2, -z+1/2'
'-x, -y, -z'
'x-1/2, -y-1/2, z-1/2'

loop_
_atom_site_label
_atom_site_type_symbol
_atom_site_fract_x
_atom_site_fract_y
_atom_site_fract_z
_atom_site_U_iso_or_equiv
_atom_site_adp_type
_atom_site_occupancy
_atom_site_symmetry_multiplicity
_atom_site_calc_flag
_atom_site_refinement_flags
_atom_site_disorder_assembly
_atom_site_disorder_group
Sn1 Sn 0.31190(3) 0.75791(3) 0.110406(14) 0.02503(13) Uani 0.95 1 d PD A 1
H1 H 0.271(3) 0.721(3) 0.1497(15) 0.06(2) Uiso 0.95 1 d PD B 1
H2 H 0.305(4) 0.8474(12) 0.105(2) 0.05(2) Uiso 0.95 1 d PD C 1
Sn2 Sn 0.47586(3) 0.74398(3) 0.129366(13) 0.02529(13) Uani 0.95 1 d PD A 1
Sn1A Sn 0.2867(5) 0.7321(6) 0.1211(2) 0.02503(13) Uani 0.05 1 d PD A 2
Sn2A Sn 0.4521(5) 0.7215(6) 0.1347(3) 0.02529(13) Uani 0.05 1 d PD A 2
C1 C 0.2507(3) 0.7285(3) 0.04906(17) 0.0181(12) Uani 1 1 d D . .
C2 C 0.1716(3) 0.7202(3) 0.0481(2) 0.0278(14) Uani 1 1 d . A .
C3 C 0.1288(4) 0.7116(4) 0.0087(2) 0.0357(16) Uani 1 1 d . . .
C4 C 0.1672(4) 0.7107(3) -0.0283(2) 0.0323(16) Uani 1 1 d . A .
H4 H 0.1384 0.7065 -0.0550 0.039 Uiso 1 1 calc R . .
C5 C 0.2457(3) 0.7156(3) -0.02910(18) 0.0227(14) Uani 1 1 d . . .
C6 C 0.2884(3) 0.7262(3) 0.01002(18) 0.0206(13) Uani 1 1 d . A .
C7 C 0.0432(4) 0.7035(5) 0.0059(3) 0.056(2) Uani 1 1 d . A .
H7 H 0.0261 0.7060 0.0359 0.067 Uiso 1 1 calc R . .
C8 C 0.0038(5) 0.7677(6) -0.0192(3) 0.096(4) Uani 1 1 d . . .
H8A H 0.0416 0.8047 -0.0285 0.144 Uiso 1 1 calc R A .
H8B H -0.0316 0.7941 -0.0010 0.144 Uiso 1 1 calc R . .
H8C H -0.0244 0.7460 -0.0445 0.144 Uiso 1 1 calc R . .
C9 C 0.0182(4) 0.6252(5) -0.0128(3) 0.079(3) Uani 1 1 d . . .
H9A H -0.0353 0.6163 -0.0074 0.119 Uiso 1 1 calc R A .
H9B H 0.0495 0.5841 0.0009 0.119 Uiso 1 1 calc R . .
H9C H 0.0244 0.6250 -0.0438 0.119 Uiso 1 1 calc R . .
C10 C 0.2801(4) 0.7094(4) -0.07302(19) 0.0352(16) Uani 1 1 d . A .
H10 H 0.3367 0.7132 -0.0687 0.042 Uiso 1 1 calc R . .
C11 C 0.2517(5) 0.7749(4) -0.1032(2) 0.070(3) Uani 1 1 d . . .
H11A H 0.2934 0.7925 -0.1203 0.105 Uiso 1 1 calc R A .
H11B H 0.2338 0.8182 -0.0862 0.105 Uiso 1 1 calc R . .
H11C H 0.2099 0.7558 -0.1225 0.105 Uiso 1 1 calc R . .
C12 C 0.2599(4) 0.6325(4) -0.0949(2) 0.0411(18) Uani 1 1 d . . .
H12A H 0.2110 0.6373 -0.1113 0.062 Uiso 1 1 calc R A .
H12B H 0.2563 0.5920 -0.0730 0.062 Uiso 1 1 calc R . .
H12C H 0.2995 0.6186 -0.1144 0.062 Uiso 1 1 calc R . .
C13 C 0.1326(3) 0.7104(4) 0.0900(2) 0.0343(16) Uani 1 1 d . . .
C14 C 0.1309(4) 0.6371(4) 0.1080(2) 0.051(2) Uani 1 1 d . A .
C15 C 0.1029(5) 0.6279(4) 0.1484(3) 0.064(3) Uani 1 1 d . . .
H15 H 0.1016 0.5776 0.1607 0.076 Uiso 1 1 calc R A .
C16 C 0.0765(5) 0.6907(5) 0.1713(3) 0.068(3) Uani 1 1 d D A .
C17 C 0.0753(4) 0.7614(5) 0.1520(2) 0.049(2) Uani 1 1 d . . .
H17 H 0.0553 0.8040 0.1669 0.059 Uiso 1 1 calc R A .
C18 C 0.1023(3) 0.7743(4) 0.1112(2) 0.0356(17) Uani 1 1 d . A .
C19 C 0.1602(5) 0.5654(4) 0.0855(2) 0.055(2) Uani 1 1 d . . .
H19 H 0.1724 0.5813 0.0558 0.066 Uiso 1 1 calc R A .
C20 C 0.2321(5) 0.5335(4) 0.1075(3) 0.068(3) Uani 1 1 d . A .
H20A H 0.2190 0.4967 0.1299 0.101 Uiso 1 1 calc R . .
H20B H 0.2621 0.5760 0.1206 0.101 Uiso 1 1 calc R . .
H20C H 0.2618 0.5069 0.0863 0.101 Uiso 1 1 calc R . .
C21 C 0.0998(6) 0.5018(5) 0.0811(3) 0.089(4) Uani 1 1 d . A .
H21A H 0.1183 0.4593 0.0636 0.133 Uiso 1 1 calc R . .
H21B H 0.0530 0.5231 0.0671 0.133 Uiso 1 1 calc R . .
H21C H 0.0892 0.4823 0.1096 0.133 Uiso 1 1 calc R . .
C22 C 0.0348(7) 0.6929(9) 0.2131(4) 0.062(5) Uani 0.58 1 d PD A 1
H22 H 0.0127 0.7446 0.2197 0.075 Uiso 0.58 1 calc PR A 1
C23 C 0.1036(8) 0.6707(7) 0.2421(4) 0.047(3) Uani 0.58 1 d PD A 1
H23A H 0.0993 0.6940 0.2706 0.070 Uiso 0.58 1 calc PR A 1
H23B H 0.1499 0.6897 0.2297 0.070 Uiso 0.58 1 calc PR A 1
H23C H 0.1061 0.6142 0.2449 0.070 Uiso 0.58 1 calc PR A 1
C24 C -0.0175(7) 0.6249(11) 0.2207(7) 0.062(7) Uani 0.58 1 d PDU A 1
H24A H 0.0123 0.5770 0.2226 0.093 Uiso 0.58 1 calc PR A 1
H24B H -0.0561 0.6210 0.1968 0.093 Uiso 0.58 1 calc PR A 1
H24C H -0.0425 0.6329 0.2476 0.093 Uiso 0.58 1 calc PR A 1
C22A C 0.0621(10) 0.6725(10) 0.2193(4) 0.039(6) Uani 0.42 1 d PDU A 2
H22A H 0.0969 0.6300 0.2299 0.047 Uiso 0.42 1 calc PR A 2
C23A C 0.0713(9) 0.7423(8) 0.2496(5) 0.039(4) Uani 0.42 1 d PDU A 2
H23D H 0.0422 0.7862 0.2373 0.058 Uiso 0.42 1 calc PR A 2
H23E H 0.1251 0.7564 0.2533 0.058 Uiso 0.42 1 calc PR A 2
H23F H 0.0524 0.7290 0.2776 0.058 Uiso 0.42 1 calc PR A 2
C24A C -0.0204(8) 0.6426(16) 0.2166(10) 0.053(9) Uani 0.42 1 d PDU A 2
H24D H -0.0489 0.6677 0.1924 0.079 Uiso 0.42 1 calc PR A 2
H24E H -0.0443 0.6546 0.2434 0.079 Uiso 0.42 1 calc PR A 2
H24F H -0.0205 0.5864 0.2121 0.079 Uiso 0.42 1 calc PR A 2
C25 C 0.0960(4) 0.8547(4) 0.0920(2) 0.0375(17) Uani 1 1 d . . .
H25 H 0.1217 0.8543 0.0642 0.045 Uiso 1 1 calc R A .
C26 C 0.1328(4) 0.9176(4) 0.1204(2) 0.0454(18) Uani 1 1 d . A .
H26A H 0.1333 0.9664 0.1044 0.068 Uiso 1 1 calc R . .
H26B H 0.1850 0.9025 0.1292 0.068 Uiso 1 1 calc R . .
H26C H 0.1036 0.9244 0.1460 0.068 Uiso 1 1 calc R . .
C27 C 0.0132(4) 0.8775(5) 0.0824(3) 0.076(3) Uani 1 1 d . A .
H27A H -0.0034 0.9107 0.1056 0.114 Uiso 1 1 calc R . .
H27B H -0.0184 0.8307 0.0805 0.114 Uiso 1 1 calc R . .
H27C H 0.0082 0.9057 0.0551 0.114 Uiso 1 1 calc R . .
C28 C 0.3732(3) 0.7316(3) 0.01036(17) 0.0240(13) Uani 1 1 d . . .
C29 C 0.4082(4) 0.8000(4) -0.0014(2) 0.0364(17) Uani 1 1 d . A .
C30 C 0.4872(5) 0.8027(5) -0.0019(2) 0.051(2) Uani 1 1 d . . .
H30 H 0.5106 0.8499 -0.0095 0.061 Uiso 1 1 calc R A .
C31 C 0.5322(4) 0.7404(6) 0.0082(2) 0.061(3) Uani 1 1 d D A .
C32 C 0.4977(4) 0.6726(5) 0.02022(19) 0.0397(18) Uani 1 1 d . . .
H32 H 0.5282 0.6286 0.0274 0.048 Uiso 1 1 calc R A .
C33 C 0.4180(3) 0.6673(4) 0.02201(18) 0.0282(14) Uani 1 1 d . A .
C34 C 0.3635(5) 0.8730(4) -0.0142(2) 0.048(2) Uani 1 1 d . . .
H34 H 0.3087 0.8585 -0.0188 0.058 Uiso 1 1 calc R A .
C35 C 0.3706(5) 0.9337(4) 0.0221(3) 0.083(3) Uani 1 1 d . A .
H35A H 0.3473 0.9135 0.0476 0.125 Uiso 1 1 calc R . .
H35B H 0.3446 0.9814 0.0125 0.125 Uiso 1 1 calc R . .
H35C H 0.4244 0.9448 0.0291 0.125 Uiso 1 1 calc R . .
C36 C 0.3887(5) 0.9090(4) -0.0558(3) 0.075(3) Uani 1 1 d . A .
H36A H 0.4438 0.9172 -0.0535 0.112 Uiso 1 1 calc R . .
H36B H 0.3629 0.9589 -0.0607 0.112 Uiso 1 1 calc R . .
H36C H 0.3755 0.8742 -0.0799 0.112 Uiso 1 1 calc R . .
C37 C 0.6173(5) 0.7614(6) 0.0078(4) 0.030(2) Uani 0.50 1 d PDU A 1
H37 H 0.6438 0.7396 0.0345 0.036 Uiso 0.50 1 calc PR A 1
C38 C 0.6414(9) 0.8455(8) 0.0036(5) 0.056(3) Uani 0.50 1 d PDU A 1
H38A H 0.6250 0.8648 -0.0250 0.084 Uiso 0.50 1 calc PR A 1
H38B H 0.6969 0.8492 0.0077 0.084 Uiso 0.50 1 calc PR A 1
H38C H 0.6180 0.8767 0.0256 0.084 Uiso 0.50 1 calc PR A 1
C39 C 0.6441(9) 0.7171(8) -0.0304(4) 0.039(3) Uani 0.50 1 d PDU A 1
H39A H 0.6245 0.7421 -0.0571 0.059 Uiso 0.50 1 calc PR A 1
H39B H 0.6254 0.6637 -0.0296 0.059 Uiso 0.50 1 calc PR A 1
H39C H 0.6998 0.7169 -0.0293 0.059 Uiso 0.50 1 calc PR A 1
C37A C 0.6175(5) 0.7207(6) 0.0020(4) 0.030(2) Uani 0.50 1 d PDU A 2
H37A H 0.6367 0.6894 0.0274 0.036 Uiso 0.50 1 calc PR A 2
C38A C 0.6612(9) 0.7968(8) 0.0032(5) 0.056(3) Uani 0.50 1 d PDU A 2
H38D H 0.6377 0.8325 -0.0182 0.084 Uiso 0.50 1 calc PR A 2
H38E H 0.7140 0.7871 -0.0035 0.084 Uiso 0.50 1 calc PR A 2
H38F H 0.6600 0.8198 0.0319 0.084 Uiso 0.50 1 calc PR A 2
C39A C 0.6368(9) 0.6768(8) -0.0383(4) 0.039(3) Uani 0.50 1 d PDU A 2
H39D H 0.6296 0.7109 -0.0634 0.059 Uiso 0.50 1 calc PR A 2
H39E H 0.6034 0.6316 -0.0421 0.059 Uiso 0.50 1 calc PR A 2
H39F H 0.6899 0.6596 -0.0354 0.059 Uiso 0.50 1 calc PR A 2
C40 C 0.3838(3) 0.5908(4) 0.0342(2) 0.0316(15) Uani 1 1 d . . .
H40 H 0.3300 0.6012 0.0409 0.038 Uiso 1 1 calc R A .
C41 C 0.4231(5) 0.5539(4) 0.0742(2) 0.053(2) Uani 1 1 d . A .
H41A H 0.4775 0.5481 0.0700 0.080 Uiso 1 1 calc R . .
H41B H 0.4007 0.5029 0.0791 0.080 Uiso 1 1 calc R . .
H41C H 0.4163 0.5872 0.0992 0.080 Uiso 1 1 calc R . .
C42 C 0.3815(5) 0.5329(5) -0.0021(2) 0.064(2) Uani 1 1 d . A .
H42A H 0.3592 0.5571 -0.0283 0.097 Uiso 1 1 calc R . .
H42B H 0.3506 0.4882 0.0054 0.097 Uiso 1 1 calc R . .
H42C H 0.4333 0.5156 -0.0069 0.097 Uiso 1 1 calc R . .
C43 C 0.5009(3) 0.7323(3) 0.20075(18) 0.0254(14) Uani 1 1 d D . .
C44 C 0.5295(3) 0.6657(4) 0.22101(19) 0.0284(15) Uani 1 1 d . A .
C45 C 0.5644(3) 0.6706(4) 0.2624(2) 0.0312(15) Uani 1 1 d . . .
C46 C 0.5686(3) 0.7425(4) 0.28271(19) 0.0341(15) Uani 1 1 d . A .
H46 H 0.5919 0.7455 0.3110 0.041 Uiso 1 1 calc R . .
C47 C 0.5400(3) 0.8107(4) 0.2634(2) 0.0306(15) Uani 1 1 d . . .
C48 C 0.5063(3) 0.8039(3) 0.22185(19) 0.0254(14) Uani 1 1 d . A .
C49 C 0.5954(4) 0.6002(4) 0.2878(2) 0.0425(18) Uani 1 1 d . A .
H49 H 0.5864 0.5533 0.2693 0.051 Uiso 1 1 calc R . .
C50 C 0.6816(4) 0.6081(4) 0.2974(2) 0.051(2) Uani 1 1 d . . .
H50A H 0.7017 0.6474 0.2784 0.077 Uiso 1 1 calc R A .
H50B H 0.7063 0.5583 0.2925 0.077 Uiso 1 1 calc R . .
H50C H 0.6917 0.6238 0.3274 0.077 Uiso 1 1 calc R . .
C51 C 0.5551(5) 0.5877(4) 0.3293(2) 0.056(2) Uani 1 1 d . . .
H51A H 0.5660 0.6314 0.3488 0.085 Uiso 1 1 calc R A .
H51B H 0.5732 0.5396 0.3430 0.085 Uiso 1 1 calc R . .
H51C H 0.5001 0.5843 0.3226 0.085 Uiso 1 1 calc R . .
C52 C 0.5472(4) 0.8864(4) 0.28803(19) 0.0347(16) Uani 1 1 d . A .
H52 H 0.5228 0.9280 0.2696 0.042 Uiso 1 1 calc R . .
C53 C 0.6299(4) 0.9095(4) 0.2986(2) 0.0413(18) Uani 1 1 d . . .
H53A H 0.6607 0.8628 0.3040 0.062 Uiso 1 1 calc R A .
H53B H 0.6330 0.9424 0.3243 0.062 Uiso 1 1 calc R . .
H53C H 0.6491 0.9381 0.2743 0.062 Uiso 1 1 calc R . .
C54 C 0.5056(4) 0.8824(4) 0.3301(2) 0.049(2) Uani 1 1 d . . .
H54A H 0.5422 0.8702 0.3541 0.074 Uiso 1 1 calc R A .
H54B H 0.4666 0.8419 0.3276 0.074 Uiso 1 1 calc R . .
H54C H 0.4816 0.9324 0.3353 0.074 Uiso 1 1 calc R . .
C55 C 0.5205(3) 0.5882(3) 0.19912(19) 0.0284(15) Uani 1 1 d . . .
C56 C 0.4571(4) 0.5414(4) 0.2069(2) 0.0411(18) Uani 1 1 d . A .
C57 C 0.4477(5) 0.4710(5) 0.1865(2) 0.056(2) Uani 1 1 d . . .
H57 H 0.4035 0.4414 0.1911 0.067 Uiso 1 1 calc R A .
C58 C 0.5006(5) 0.4420(4) 0.1593(2) 0.050(2) Uani 1 1 d D A .
C59 C 0.5627(4) 0.4874(3) 0.15290(19) 0.0335(16) Uani 1 1 d . . .
H59 H 0.5997 0.4684 0.1345 0.040 Uiso 1 1 calc R A .
C60 C 0.5746(3) 0.5597(3) 0.17188(18) 0.0262(14) Uani 1 1 d . A .
C61 C 0.3976(4) 0.5683(5) 0.2378(2) 0.049(2) Uani 1 1 d . . .
H61 H 0.4195 0.6126 0.2551 0.059 Uiso 1 1 calc R A .
C62 C 0.3267(4) 0.5965(5) 0.2129(3) 0.074(3) Uani 1 1 d . A .
H62A H 0.3409 0.6313 0.1899 0.110 Uiso 1 1 calc R . .
H62B H 0.2945 0.6245 0.2323 0.110 Uiso 1 1 calc R . .
H62C H 0.2987 0.5521 0.2004 0.110 Uiso 1 1 calc R . .
C63 C 0.3781(4) 0.5033(5) 0.2691(3) 0.072(3) Uani 1 1 d . A .
H63A H 0.3448 0.5237 0.2905 0.108 Uiso 1 1 calc R . .
H63B H 0.4250 0.4834 0.2836 0.108 Uiso 1 1 calc R . .
H63C H 0.3520 0.4612 0.2530 0.108 Uiso 1 1 calc R . .
C64 C 0.5063(8) 0.3602(6) 0.1374(4) 0.037(4) Uani 0.47 1 d PDU A 1
H64 H 0.4545 0.3374 0.1392 0.044 Uiso 0.47 1 calc PR A 1
C65 C 0.5191(8) 0.3611(7) 0.0893(4) 0.0390(17) Uani 0.47 1 d PDU A 1
H65A H 0.5675 0.3357 0.0843 0.058 Uiso 0.47 1 calc PR A 1
H65B H 0.5205 0.4148 0.0792 0.058 Uiso 0.47 1 calc PR A 1
H65C H 0.4775 0.3334 0.0737 0.058 Uiso 0.47 1 calc PR A 1
C66 C 0.5602(8) 0.2991(6) 0.1585(4) 0.037(4) Uani 0.47 1 d PD A 1
H66A H 0.5795 0.2655 0.1363 0.056 Uiso 0.47 1 calc PR A 1
H66B H 0.5324 0.2677 0.1786 0.056 Uiso 0.47 1 calc PR A 1
H66C H 0.6029 0.3251 0.1741 0.056 Uiso 0.47 1 calc PR A 1
C64A C 0.4718(7) 0.3634(5) 0.1435(3) 0.037(3) Uani 0.53 1 d PDU A 2
H64A H 0.4184 0.3665 0.1310 0.045 Uiso 0.53 1 calc PR A 2
C65A C 0.5262(7) 0.3407(6) 0.1103(4) 0.0390(17) Uani 0.53 1 d PDU A 2
H65D H 0.5671 0.3791 0.1098 0.058 Uiso 0.53 1 calc PR A 2
H65E H 0.4991 0.3386 0.0819 0.058 Uiso 0.53 1 calc PR A 2
H65F H 0.5479 0.2897 0.1174 0.058 Uiso 0.53 1 calc PR A 2
C66A C 0.4783(9) 0.3102(7) 0.1820(3) 0.057(4) Uani 0.53 1 d PD A 2
H66D H 0.5320 0.3034 0.1913 0.086 Uiso 0.53 1 calc PR A 2
H66E H 0.4560 0.2597 0.1741 0.086 Uiso 0.53 1 calc PR A 2
H66F H 0.4511 0.3328 0.2055 0.086 Uiso 0.53 1 calc PR A 2
C67 C 0.6483(3) 0.6023(3) 0.16387(19) 0.0261(14) Uani 1 1 d . . .
H67 H 0.6474 0.6532 0.1791 0.031 Uiso 1 1 calc R A .
C68 C 0.6568(4) 0.6183(4) 0.1158(2) 0.0342(16) Uani 1 1 d . A .
H68A H 0.7064 0.6420 0.1120 0.051 Uiso 1 1 calc R . .
H68B H 0.6164 0.6536 0.1051 0.051 Uiso 1 1 calc R . .
H68C H 0.6528 0.5695 0.0998 0.051 Uiso 1 1 calc R . .
C69 C 0.7179(4) 0.5576(4) 0.1817(2) 0.0401(18) Uani 1 1 d . A .
H69A H 0.7074 0.5350 0.2096 0.060 Uiso 1 1 calc R . .
H69B H 0.7614 0.5928 0.1853 0.060 Uiso 1 1 calc R . .
H69C H 0.7296 0.5161 0.1616 0.060 Uiso 1 1 calc R . .
C70 C 0.4753(3) 0.8727(3) 0.19563(19) 0.0297(15) Uani 1 1 d . . .
C71 C 0.5186(3) 0.9031(3) 0.1625(2) 0.0298(15) Uani 1 1 d . A .
C72 C 0.4855(4) 0.9599(4) 0.1362(2) 0.0365(16) Uani 1 1 d . . .
H72 H 0.5137 0.9797 0.1136 0.044 Uiso 1 1 calc R A .
C73 C 0.4137(4) 0.9892(3) 0.1411(2) 0.0320(15) Uani 1 1 d . A .
C74 C 0.3734(3) 0.9608(3) 0.17482(19) 0.0298(15) Uani 1 1 d . . .
H74 H 0.3247 0.9816 0.1794 0.036 Uiso 1 1 calc R A .
C75 C 0.4028(3) 0.9027(3) 0.20200(19) 0.0271(14) Uani 1 1 d . A .
C76 C 0.6035(4) 0.8896(4) 0.1614(2) 0.0393(17) Uani 1 1 d . . .
H76 H 0.6165 0.8429 0.1794 0.047 Uiso 1 1 calc R A .
C77 C 0.6322(4) 0.8755(4) 0.1170(2) 0.0467(19) Uani 1 1 d . A .
H77A H 0.6037 0.8326 0.1031 0.070 Uiso 1 1 calc R . .
H77B H 0.6863 0.8623 0.1197 0.070 Uiso 1 1 calc R . .
H77C H 0.6249 0.9224 0.0995 0.070 Uiso 1 1 calc R . .
C78 C 0.6452(4) 0.9589(4) 0.1822(2) 0.050(2) Uani 1 1 d . A .
H78A H 0.6685 0.9895 0.1600 0.075 Uiso 1 1 calc R . .
H78B H 0.6849 0.9404 0.2031 0.075 Uiso 1 1 calc R . .
H78C H 0.6091 0.9912 0.1969 0.075 Uiso 1 1 calc R . .
C79 C 0.3837(4) 1.0559(4) 0.1123(2) 0.0389(17) Uani 1 1 d . . .
H79 H 0.4049 1.0495 0.0834 0.047 Uiso 1 1 calc R A .
C80 C 0.2968(4) 1.0572(4) 0.1059(2) 0.0443(18) Uani 1 1 d . A .
H80A H 0.2746 1.0502 0.1337 0.066 Uiso 1 1 calc R . .
H80B H 0.2800 1.0152 0.0864 0.066 Uiso 1 1 calc R . .
H80C H 0.2804 1.1071 0.0935 0.066 Uiso 1 1 calc R . .
C81 C 0.4134(5) 1.1305(4) 0.1312(3) 0.063(2) Uani 1 1 d . A .
H81A H 0.4505 1.1195 0.1551 0.094 Uiso 1 1 calc R . .
H81B H 0.3711 1.1605 0.1417 0.094 Uiso 1 1 calc R . .
H81C H 0.4379 1.1602 0.1090 0.094 Uiso 1 1 calc R . .
C82 C 0.3563(3) 0.8762(3) 0.23937(19) 0.0279(14) Uani 1 1 d . . .
H82 H 0.3868 0.8366 0.2563 0.033 Uiso 1 1 calc R A .
C83 C 0.2807(4) 0.8390(4) 0.22389(19) 0.0340(16) Uani 1 1 d . A .
H83A H 0.2529 0.8233 0.2488 0.051 Uiso 1 1 calc R . .
H83B H 0.2906 0.7933 0.2064 0.051 Uiso 1 1 calc R . .
H83C H 0.2503 0.8764 0.2066 0.051 Uiso 1 1 calc R . .
C84 C 0.3412(4) 0.9437(4) 0.2693(2) 0.0383(17) Uani 1 1 d . A .
H84A H 0.2945 0.9704 0.2590 0.057 Uiso 1 1 calc R . .
H84B H 0.3839 0.9800 0.2696 0.057 Uiso 1 1 calc R . .
H84C H 0.3354 0.9241 0.2984 0.057 Uiso 1 1 calc R . .
C91 C 0.7700(5) 0.7888(5) 0.2253(3) 0.067(3) Uani 1 1 d . . .
H91 H 0.7278 0.7598 0.2342 0.080 Uiso 1 1 calc R . .
C92 C 0.7944(5) 0.7806(4) 0.1843(3) 0.053(2) Uani 1 1 d . . .
H92 H 0.7700 0.7447 0.1650 0.064 Uiso 1 1 calc R . .
C93 C 0.8532(4) 0.8238(4) 0.1715(2) 0.0441(18) Uani 1 1 d . . .
H93 H 0.8693 0.8185 0.1431 0.053 Uiso 1 1 calc R . .
C94 C 0.8898(4) 0.8753(4) 0.1994(2) 0.0393(17) Uani 1 1 d . . .
H94 H 0.9310 0.9053 0.1902 0.047 Uiso 1 1 calc R . .
C95 C 0.8673(5) 0.8835(4) 0.2400(2) 0.047(2) Uani 1 1 d . . .
H95 H 0.8924 0.9190 0.2593 0.056 Uiso 1 1 calc R . .
C96 C 0.8073(5) 0.8392(6) 0.2529(3) 0.063(3) Uani 1 1 d . . .
H96 H 0.7919 0.8439 0.2815 0.075 Uiso 1 1 calc R . .
C101 C 0.8814(8) 0.6738(8) 0.0776(6) 0.134(8) Uani 1 1 d . . .
H101 H 0.8996 0.7215 0.0894 0.160 Uiso 1 1 calc R . .
C102 C 0.9036(6) 0.5993(8) 0.0960(4) 0.104(4) Uani 1 1 d . . .
H102 H 0.9368 0.5963 0.1211 0.125 Uiso 1 1 calc R . .
C103 C 0.8760(6) 0.5345(5) 0.0768(3) 0.073(3) Uani 1 1 d . . .
H103 H 0.8896 0.4853 0.0886 0.088 Uiso 1 1 calc R . .
C104 C 0.8292(5) 0.5384(5) 0.0407(3) 0.064(2) Uani 1 1 d . . .
H104 H 0.8108 0.4919 0.0275 0.077 Uiso 1 1 calc R . .
C105 C 0.8091(5) 0.6054(8) 0.0239(4) 0.089(3) Uani 1 1 d . . .
H105 H 0.7773 0.6070 -0.0018 0.107 Uiso 1 1 calc R . .
C106 C 0.8322(9) 0.6698(7) 0.0420(6) 0.136(7) Uani 1 1 d . . .
H106 H 0.8138 0.7171 0.0298 0.164 Uiso 1 1 calc R . .
C111 C 0.2328(7) 0.3066(6) 0.1227(3) 0.083(3) Uani 1 1 d . . .
H111 H 0.2612 0.3459 0.1096 0.100 Uiso 1 1 calc R . .
C112 C 0.2600(7) 0.2746(6) 0.1608(3) 0.088(4) Uani 1 1 d . . .
H112 H 0.3072 0.2916 0.1738 0.105 Uiso 1 1 calc R . .
C113 C 0.2207(8) 0.2201(7) 0.1797(4) 0.108(5) Uani 1 1 d . . .
H113 H 0.2401 0.1964 0.2056 0.129 Uiso 1 1 calc R . .
C114 C 0.1507(7) 0.1983(7) 0.1607(3) 0.104(4) Uani 1 1 d . . .
H114 H 0.1211 0.1612 0.1748 0.124 Uiso 1 1 calc R . .
C115 C 0.1240(6) 0.2282(9) 0.1232(4) 0.122(5) Uani 1 1 d . . .
H115 H 0.0763 0.2117 0.1106 0.146 Uiso 1 1 calc R . .
C116 C 0.1657(7) 0.2826(8) 0.1032(3) 0.111(5) Uani 1 1 d . . .
H116 H 0.1482 0.3034 0.0762 0.133 Uiso 1 1 calc R . .
C121 C 0.1658(6) 1.0783(5) -0.0098(3) 0.053(6) Uiso 0.57 1 d PG D 1
H121 H 0.1627 1.1205 0.0096 0.063 Uiso 0.57 1 calc PR D 1
C122 C 0.1624(6) 1.0027(6) 0.0053(2) 0.067(3) Uiso 0.57 1 d PG D 1
H122 H 0.1568 0.9932 0.0350 0.080 Uiso 0.57 1 calc PR D 1
C123 C 0.1670(5) 0.9409(4) -0.0230(3) 0.055(4) Uiso 0.57 1 d PG D 1
H123 H 0.1646 0.8892 -0.0127 0.066 Uiso 0.57 1 calc PR D 1
C124 C 0.1750(5) 0.9547(4) -0.0665(3) 0.057(4) Uiso 0.57 1 d PG D 1
H124 H 0.1782 0.9125 -0.0859 0.068 Uiso 0.57 1 calc PR D 1
C125 C 0.1785(5) 1.0303(5) -0.0816(2) 0.035(3) Uiso 0.57 1 d PG D 1
H125 H 0.1840 1.0398 -0.1113 0.042 Uiso 0.57 1 calc PR D 1
C126 C 0.1739(6) 1.0921(4) -0.0532(3) 0.042(4) Uiso 0.57 1 d PG D 1
H126 H 0.1763 1.1438 -0.0635 0.051 Uiso 0.57 1 calc PR D 1
C12A C 0.1144(7) 1.0355(7) 0.0102(3) 0.057(5) Uiso 0.43 1 d PG E 2
H12D H 0.0950 1.0460 0.0374 0.068 Uiso 0.43 1 calc PR E 2
C12B C 0.0983(6) 0.9653(6) -0.0102(4) 0.067(3) Uiso 0.43 1 d PG E 2
H12E H 0.0679 0.9278 0.0030 0.080 Uiso 0.43 1 calc PR E 2
C12C C 0.1268(6) 0.9499(5) -0.0500(4) 0.043(4) Uiso 0.43 1 d PG E 2
H12F H 0.1158 0.9019 -0.0640 0.051 Uiso 0.43 1 calc PR E 2
C12D C 0.1713(7) 1.0047(7) -0.0694(3) 0.052(5) Uiso 0.43 1 d PG E 2
H12G H 0.1907 0.9942 -0.0966 0.062 Uiso 0.43 1 calc PR E 2
C12E C 0.1873(7) 1.0750(6) -0.0490(4) 0.040(5) Uiso 0.43 1 d PG E 2
H12H H 0.2177 1.1124 -0.0622 0.048 Uiso 0.43 1 calc PR E 2
C12F C 0.1589(8) 1.0903(6) -0.0092(4) 0.046(8) Uiso 0.43 1 d PG E 2
H12I H 0.1698 1.1383 0.0047 0.055 Uiso 0.43 1 calc PR E 2

loop_
_atom_site_aniso_label
_atom_site_aniso_U_11
_atom_site_aniso_U_22
_atom_site_aniso_U_33
_atom_site_aniso_U_23
_atom_site_aniso_U_13
_atom_site_aniso_U_12
Sn1 0.0233(3) 0.0301(3) 0.0213(2) -0.0051(2) -0.00195(18) 0.0006(2)
Sn2 0.0239(3) 0.0328(3) 0.0197(2) 0.0042(2) 0.00540(18) -0.0022(2)
Sn1A 0.0233(3) 0.0301(3) 0.0213(2) -0.0051(2) -0.00195(18) 0.0006(2)
Sn2A 0.0239(3) 0.0328(3) 0.0197(2) 0.0042(2) 0.00540(18) -0.0022(2)
C1 0.016(3) 0.020(3) 0.019(3) 0.004(2) 0.003(2) -0.003(2)
C2 0.024(3) 0.029(3) 0.031(4) -0.016(3) 0.005(3) 0.000(3)
C3 0.025(4) 0.049(4) 0.034(4) -0.020(3) 0.004(3) 0.010(3)
C4 0.035(4) 0.036(4) 0.025(4) -0.006(3) -0.011(3) 0.013(3)
C5 0.032(4) 0.021(3) 0.015(3) 0.000(2) 0.003(3) 0.003(3)
C6 0.022(3) 0.018(3) 0.023(3) -0.001(2) 0.001(2) -0.002(2)
C7 0.020(4) 0.092(6) 0.055(5) -0.048(5) -0.001(3) 0.005(4)
C8 0.040(5) 0.153(10) 0.091(7) -0.075(7) -0.024(5) 0.048(6)
C9 0.025(4) 0.119(8) 0.094(7) -0.075(6) 0.004(4) -0.017(5)
C10 0.052(4) 0.038(4) 0.016(3) 0.001(3) 0.009(3) -0.007(3)
C11 0.131(8) 0.056(5) 0.023(4) 0.014(3) 0.001(5) -0.026(5)
C12 0.042(4) 0.060(5) 0.022(4) -0.012(3) 0.011(3) -0.011(4)
C13 0.024(4) 0.054(4) 0.025(4) -0.017(3) 0.007(3) -0.015(3)
C14 0.056(5) 0.044(5) 0.057(5) -0.023(4) 0.035(4) -0.030(4)
C15 0.091(7) 0.052(5) 0.054(5) -0.027(4) 0.047(5) -0.039(5)
C16 0.086(7) 0.067(6) 0.055(6) -0.034(5) 0.049(5) -0.043(5)
C17 0.036(4) 0.062(5) 0.051(5) -0.030(4) 0.020(3) -0.017(4)
C18 0.025(3) 0.055(5) 0.027(4) -0.025(3) 0.005(3) -0.004(3)
C19 0.079(6) 0.046(5) 0.046(5) -0.023(4) 0.046(5) -0.039(4)
C20 0.112(8) 0.040(5) 0.056(6) -0.019(4) 0.045(5) -0.026(5)
C21 0.122(8) 0.069(6) 0.082(7) -0.052(5) 0.061(6) -0.062(6)
C22 0.056(11) 0.079(12) 0.055(10) -0.027(9) 0.035(8) -0.010(11)
C23 0.071(10) 0.038(7) 0.033(7) -0.001(6) 0.023(7) 0.004(7)
C24 0.063(8) 0.061(8) 0.062(8) 0.001(2) 0.008(2) -0.001(2)
C22A 0.040(7) 0.040(7) 0.039(7) -0.001(2) 0.006(2) 0.001(2)
C23A 0.039(4) 0.040(4) 0.037(4) 0.001(2) 0.003(2) 0.000(2)
C24A 0.054(9) 0.052(9) 0.053(9) 0.001(2) 0.006(2) -0.001(2)
C25 0.025(4) 0.057(5) 0.030(4) -0.019(3) 0.002(3) 0.013(3)
C26 0.047(5) 0.056(5) 0.033(4) -0.001(3) 0.000(3) 0.001(4)
C27 0.038(5) 0.091(7) 0.096(7) -0.058(6) -0.028(5) 0.024(5)
C28 0.022(3) 0.034(4) 0.017(3) -0.008(2) 0.007(2) -0.007(3)
C29 0.045(4) 0.043(4) 0.023(4) -0.011(3) 0.017(3) -0.020(3)
C30 0.059(6) 0.069(5) 0.025(4) -0.007(4) 0.014(4) -0.043(4)
C31 0.033(4) 0.138(8) 0.013(3) 0.004(5) 0.003(3) -0.038(5)
C32 0.019(4) 0.087(5) 0.013(3) 0.007(3) -0.001(3) 0.002(4)
C33 0.024(3) 0.049(4) 0.012(3) -0.002(3) 0.002(3) -0.005(3)
C34 0.073(6) 0.028(4) 0.049(5) -0.003(3) 0.043(4) -0.014(4)
C35 0.109(8) 0.048(5) 0.100(8) -0.039(5) 0.063(6) -0.024(5)
C36 0.110(8) 0.044(5) 0.076(7) 0.021(4) 0.056(6) 0.007(5)
C37 0.024(3) 0.041(6) 0.024(4) 0.000(5) 0.000(3) -0.022(5)
C38 0.049(5) 0.061(6) 0.059(5) -0.005(6) 0.009(4) -0.020(5)
C39 0.023(4) 0.055(7) 0.040(5) 0.003(5) 0.004(4) 0.001(5)
C37A 0.024(3) 0.041(6) 0.024(4) 0.000(5) 0.000(3) -0.022(5)
C38A 0.049(5) 0.061(6) 0.059(5) -0.005(6) 0.009(4) -0.020(5)
C39A 0.023(4) 0.055(7) 0.040(5) 0.003(5) 0.004(4) 0.001(5)
C40 0.020(3) 0.043(4) 0.032(4) 0.008(3) 0.001(3) 0.012(3)
C41 0.079(6) 0.035(4) 0.042(5) 0.007(3) -0.020(4) 0.008(4)
C42 0.075(6) 0.071(6) 0.047(5) -0.005(4) 0.000(4) -0.039(5)
C43 0.013(3) 0.044(4) 0.020(3) 0.015(3) 0.006(2) -0.005(3)
C44 0.014(3) 0.044(4) 0.028(4) 0.010(3) 0.006(3) -0.001(3)
C45 0.024(4) 0.041(4) 0.029(4) 0.010(3) 0.004(3) 0.000(3)
C46 0.024(3) 0.053(4) 0.025(3) 0.005(3) 0.002(3) 0.003(3)
C47 0.017(3) 0.048(4) 0.027(4) 0.009(3) 0.008(3) 0.001(3)
C48 0.017(3) 0.037(4) 0.024(4) 0.009(3) 0.011(3) 0.001(3)
C49 0.043(5) 0.044(4) 0.038(4) 0.007(3) -0.016(4) 0.009(3)
C50 0.049(5) 0.045(4) 0.055(5) -0.006(4) -0.031(4) 0.016(4)
C51 0.070(6) 0.062(5) 0.035(5) 0.024(4) -0.017(4) 0.000(4)
C52 0.036(4) 0.050(4) 0.018(4) 0.003(3) 0.003(3) 0.014(3)
C53 0.037(4) 0.056(5) 0.030(4) -0.009(3) -0.003(3) 0.004(3)
C54 0.046(5) 0.072(5) 0.031(4) -0.008(4) 0.010(4) 0.006(4)
C55 0.028(4) 0.034(4) 0.022(3) 0.017(3) -0.008(3) -0.012(3)
C56 0.030(4) 0.063(5) 0.028(4) 0.030(3) -0.014(3) -0.017(3)
C57 0.058(5) 0.076(6) 0.030(4) 0.027(4) -0.024(4) -0.050(5)
C58 0.071(6) 0.042(4) 0.033(4) 0.021(3) -0.027(4) -0.036(4)
C59 0.046(4) 0.033(4) 0.021(3) 0.009(3) -0.007(3) -0.012(3)
C60 0.029(4) 0.027(3) 0.021(3) 0.011(3) -0.010(3) -0.011(3)
C61 0.025(4) 0.082(6) 0.040(4) 0.033(4) -0.001(3) -0.015(4)
C62 0.033(5) 0.109(7) 0.079(7) 0.053(5) 0.000(4) -0.005(5)
C63 0.044(5) 0.112(7) 0.061(6) 0.049(5) 0.007(4) -0.005(5)
C64 0.036(4) 0.037(4) 0.037(4) -0.001(2) 0.001(2) -0.003(2)
C65 0.024(3) 0.005(3) 0.086(4) 0.002(3) -0.009(4) 0.004(3)
C66 0.064(11) 0.017(7) 0.030(8) -0.015(6) -0.010(7) -0.006(7)
C64A 0.036(4) 0.038(4) 0.038(4) 0.002(2) 0.001(2) -0.003(2)
C65A 0.024(3) 0.005(3) 0.086(4) 0.002(3) -0.009(4) 0.004(3)
C66A 0.100(13) 0.029(7) 0.041(9) -0.005(6) -0.009(8) -0.025(8)
C67 0.027(4) 0.021(3) 0.030(4) -0.006(3) 0.004(3) -0.005(3)
C68 0.027(4) 0.038(4) 0.039(4) 0.001(3) 0.010(3) -0.005(3)
C69 0.034(4) 0.033(4) 0.053(5) -0.001(3) -0.010(3) -0.003(3)
C70 0.026(4) 0.035(4) 0.028(4) 0.000(3) 0.003(3) 0.000(3)
C71 0.026(4) 0.035(4) 0.028(4) 0.009(3) 0.003(3) -0.004(3)
C72 0.032(4) 0.043(4) 0.034(4) 0.011(3) 0.002(3) -0.008(3)
C73 0.028(4) 0.023(3) 0.044(4) 0.009(3) -0.001(3) -0.003(3)
C74 0.026(4) 0.029(3) 0.035(4) -0.007(3) 0.000(3) 0.001(3)
C75 0.027(4) 0.030(3) 0.023(3) -0.003(3) 0.000(3) 0.001(3)
C76 0.028(4) 0.045(4) 0.045(5) 0.022(3) 0.006(3) 0.002(3)
C77 0.033(4) 0.058(5) 0.051(5) 0.014(4) 0.012(4) -0.006(4)
C78 0.038(4) 0.063(5) 0.049(5) 0.016(4) 0.001(4) -0.002(4)
C79 0.043(4) 0.031(4) 0.043(4) 0.008(3) 0.009(3) 0.001(3)
C80 0.049(5) 0.031(4) 0.052(5) 0.018(3) -0.005(4) 0.006(3)
C81 0.063(6) 0.027(4) 0.096(7) 0.010(4) -0.012(5) 0.002(4)
C82 0.024(3) 0.027(3) 0.033(4) -0.001(3) 0.003(3) -0.002(3)
C83 0.038(4) 0.042(4) 0.023(4) 0.002(3) 0.012(3) -0.002(3)
C84 0.030(4) 0.043(4) 0.041(4) -0.005(3) 0.000(3) 0.004(3)
C91 0.045(5) 0.072(6) 0.085(7) 0.028(5) 0.017(5) 0.005(5)
C92 0.052(5) 0.042(4) 0.066(6) -0.004(4) -0.001(4) -0.003(4)
C93 0.057(5) 0.040(4) 0.037(4) -0.002(3) 0.011(4) 0.003(4)
C94 0.037(4) 0.034(4) 0.046(5) -0.003(3) 0.003(3) 0.003(3)
C95 0.064(5) 0.042(4) 0.033(4) -0.008(3) -0.010(4) 0.018(4)
C96 0.062(6) 0.092(7) 0.036(5) 0.022(5) 0.025(4) 0.037(5)
C101 0.109(11) 0.087(9) 0.219(18) -0.116(12) 0.128(11) -0.074(9)
C102 0.071(7) 0.151(11) 0.094(9) -0.069(9) 0.041(6) -0.054(8)
C103 0.073(7) 0.062(6) 0.088(8) -0.003(5) 0.032(6) -0.011(5)
C104 0.051(6) 0.065(6) 0.079(7) -0.006(5) 0.028(5) -0.014(5)
C105 0.057(6) 0.106(9) 0.107(10) 0.029(8) 0.027(6) 0.012(6)
C106 0.129(13) 0.039(7) 0.25(2) -0.006(9) 0.133(13) 0.015(8)
C111 0.110(9) 0.101(8) 0.040(6) -0.016(5) 0.012(6) 0.036(7)
C112 0.111(10) 0.093(8) 0.058(7) -0.018(6) -0.017(6) 0.050(7)
C113 0.144(13) 0.119(10) 0.055(7) -0.018(7) -0.044(8) 0.052(9)
C114 0.105(9) 0.154(11) 0.056(7) 0.022(7) 0.037(7) 0.049(8)
C115 0.051(6) 0.247(17) 0.067(7) 0.047(9) 0.003(5) 0.053(8)
C116 0.081(8) 0.203(14) 0.048(7) 0.016(7) -0.013(6) 0.040(9)

loop_
_atom_type_symbol
_atom_type_description
_atom_type_scat_dispersion_real
_atom_type_scat_dispersion_imag
_atom_type_scat_source
C C 0.0033 0.0016 'International Tables Vol C Tables 4.2.6.8 and 6.1.1.4'
H H 0.0000 0.0000 'International Tables Vol C Tables 4.2.6.8 and 6.1.1.4'
Sn Sn -0.6537 1.4246 'International Tables Vol C Tables 4.2.6.8 and 6.1.1.4'

loop_
_geom_angle_atom_site_label_1
_geom_angle_atom_site_label_2
_geom_angle_atom_site_label_3
_geom_angle
_geom_angle_site_symmetry_1
_geom_angle_site_symmetry_3
_geom_angle_publ_flag
C1 Sn1 Sn2 125.77(14) . . ?
C1 Sn1 H1 111(2) . . ?
Sn2 Sn1 H1 108(2) . . ?
C1 Sn1 H2 96(2) . . ?
Sn2 Sn1 H2 100(2) . . ?
H1 Sn1 H2 117(3) . . ?
C43 Sn2 Sn1 109.87(13) . . ?
C1 Sn1A Sn2A 110.8(4) . . ?
H1 Sn1A H2 118(4) . . ?
C43 Sn2A Sn1A 117.6(4) . . ?
C2 C1 C6 119.6(5) . . ?
C2 C1 Sn1 118.6(4) . . ?
C6 C1 Sn1 121.4(4) . . ?
C2 C1 Sn1A 103.9(4) . . ?
C6 C1 Sn1A 136.1(5) . . ?
C1 C2 C3 120.7(6) . . ?
C1 C2 C13 119.6(5) . . ?
C3 C2 C13 119.2(6) . . ?
C4 C3 C2 117.8(6) . . ?
C4 C3 C7 119.3(6) . . ?
C2 C3 C7 122.8(6) . . ?
C3 C4 C5 123.8(6) . . ?
C3 C4 H4 118.1 . . ?
C5 C4 H4 118.1 . . ?
C4 C5 C6 118.4(6) . . ?
C4 C5 C10 117.3(5) . . ?
C6 C5 C10 124.2(6) . . ?
C5 C6 C1 119.5(5) . . ?
C5 C6 C28 119.8(5) . . ?
C1 C6 C28 120.7(5) . . ?
C8 C7 C3 113.0(7) . . ?
C8 C7 C9 109.9(7) . . ?
C3 C7 C9 111.6(6) . . ?
C8 C7 H7 107.3 . . ?
C3 C7 H7 107.3 . . ?
C9 C7 H7 107.3 . . ?
C7 C8 H8A 109.5 . . ?
C7 C8 H8B 109.5 . . ?
H8A C8 H8B 109.5 . . ?
C7 C8 H8C 109.5 . . ?
H8A C8 H8C 109.5 . . ?
H8B C8 H8C 109.5 . . ?
C7 C9 H9A 109.5 . . ?
C7 C9 H9B 109.5 . . ?
H9A C9 H9B 109.5 . . ?
C7 C9 H9C 109.5 . . ?
H9A C9 H9C 109.5 . . ?
H9B C9 H9C 109.5 . . ?
C12 C10 C5 111.4(5) . . ?
C12 C10 C11 108.0(5) . . ?
C5 C10 C11 111.3(6) . . ?
C12 C10 H10 108.7 . . ?
C5 C10 H10 108.7 . . ?
C11 C10 H10 108.7 . . ?
C10 C11 H11A 109.5 . . ?
C10 C11 H11B 109.5 . . ?
H11A C11 H11B 109.5 . . ?
C10 C11 H11C 109.5 . . ?
H11A C11 H11C 109.5 . . ?
H11B C11 H11C 109.5 . . ?
C10 C12 H12A 109.5 . . ?
C10 C12 H12B 109.5 . . ?
H12A C12 H12B 109.5 . . ?
C10 C12 H12C 109.5 . . ?
H12A C12 H12C 109.5 . . ?
H12B C12 H12C 109.5 . . ?
C14 C13 C18 120.5(6) . . ?
C14 C13 C2 118.1(6) . . ?
C18 C13 C2 121.3(6) . . ?
C13 C14 C15 119.3(7) . . ?
C13 C14 C19 122.5(6) . . ?
C15 C14 C19 118.1(7) . . ?
C14 C15 C16 121.5(8) . . ?
C14 C15 H15 119.2 . . ?
C16 C15 H15 119.2 . . ?
C17 C16 C15 117.9(7) . . ?
C17 C16 C22 111.0(9) . . ?
C15 C16 C22 130.2(9) . . ?
C17 C16 C22A 127.2(9) . . ?
C15 C16 C22A 114.3(10) . . ?
C16 C17 C18 123.1(7) . . ?
C16 C17 H17 118.4 . . ?
C18 C17 H17 118.4 . . ?
C17 C18 C13 117.4(7) . . ?
C17 C18 C25 118.9(6) . . ?
C13 C18 C25 123.6(6) . . ?
C20 C19 C14 112.7(7) . . ?
C20 C19 C21 109.9(7) . . ?
C14 C19 C21 111.7(6) . . ?
C20 C19 H19 107.4 . . ?
C14 C19 H19 107.4 . . ?
C21 C19 H19 107.4 . . ?
C19 C20 H20A 109.5 . . ?
C19 C20 H20B 109.5 . . ?
H20A C20 H20B 109.5 . . ?
C19 C20 H20C 109.5 . . ?
H20A C20 H20C 109.5 . . ?
H20B C20 H20C 109.5 . . ?
C19 C21 H21A 109.5 . . ?
C19 C21 H21B 109.5 . . ?
H21A C21 H21B 109.5 . . ?
C19 C21 H21C 109.5 . . ?
H21A C21 H21C 109.5 . . ?
H21B C21 H21C 109.5 . . ?
C23 C22 C24 100.5(11) . . ?
C23 C22 C16 95.3(9) . . ?
C24 C22 C16 116.2(13) . . ?
C23 C22 H22 114.2 . . ?
C24 C22 H22 114.2 . . ?
C16 C22 H22 114.2 . . ?
C22 C23 H23A 109.5 . . ?
C22 C23 H23B 109.5 . . ?
H23A C23 H23B 109.5 . . ?
C22 C23 H23C 109.5 . . ?
H23A C23 H23C 109.5 . . ?
H23B C23 H23C 109.5 . . ?
C22 C24 H24A 109.5 . . ?
C22 C24 H24B 109.5 . . ?
H24A C24 H24B 109.5 . . ?
C22 C24 H24C 109.5 . . ?
H24A C24 H24C 109.5 . . ?
H24B C24 H24C 109.5 . . ?
C23A C22A C24A 111.3(16) . . ?
C23A C22A C16 114.3(11) . . ?
C24A C22A C16 102.8(16) . . ?
C23A C22A H22A 109.4 . . ?
C24A C22A H22A 109.4 . . ?
C16 C22A H22A 109.4 . . ?
C22A C23A H23D 109.5 . . ?
C22A C23A H23E 109.5 . . ?
H23D C23A H23E 109.5 . . ?
C22A C23A H23F 109.5 . . ?
H23D C23A H23F 109.5 . . ?
H23E C23A H23F 109.5 . . ?
C22A C24A H24D 109.5 . . ?
C22A C24A H24E 109.5 . . ?
H24D C24A H24E 109.5 . . ?
C22A C24A H24F 109.5 . . ?
H24D C24A H24F 109.5 . . ?
H24E C24A H24F 109.5 . . ?
C18 C25 C27 111.2(6) . . ?
C18 C25 C26 113.9(5) . . ?
C27 C25 C26 107.4(5) . . ?
C18 C25 H25 108.1 . . ?
C27 C25 H25 108.1 . . ?
C26 C25 H25 108.1 . . ?
C25 C26 H26A 109.5 . . ?
C25 C26 H26B 109.5 . . ?
H26A C26 H26B 109.5 . . ?
C25 C26 H26C 109.5 . . ?
H26A C26 H26C 109.5 . . ?
H26B C26 H26C 109.5 . . ?
C25 C27 H27A 109.5 . . ?
C25 C27 H27B 109.5 . . ?
H27A C27 H27B 109.5 . . ?
C25 C27 H27C 109.5 . . ?
H27A C27 H27C 109.5 . . ?
H27B C27 H27C 109.5 . . ?
C29 C28 C33 119.3(6) . . ?
C29 C28 C6 120.6(5) . . ?
C33 C28 C6 120.1(5) . . ?
C28 C29 C30 119.3(7) . . ?
C28 C29 C34 122.6(6) . . ?
C30 C29 C34 118.0(6) . . ?
C31 C30 C29 122.6(7) . . ?
C31 C30 H30 118.7 . . ?
C29 C30 H30 118.7 . . ?
C30 C31 C32 118.2(6) . . ?
C30 C31 C37 111.4(9) . . ?
C32 C31 C37 130.2(9) . . ?
C30 C31 C37A 133.9(8) . . ?
C32 C31 C37A 106.9(8) . . ?
C31 C32 C33 121.4(7) . . ?
C31 C32 H32 119.3 . . ?
C33 C32 H32 119.3 . . ?
C28 C33 C32 119.1(6) . . ?
C28 C33 C40 122.1(5) . . ?
C32 C33 C40 118.7(6) . . ?
C36 C34 C29 112.7(6) . . ?
C36 C34 C35 109.3(6) . . ?
C29 C34 C35 110.6(7) . . ?
C36 C34 H34 108.0 . . ?
C29 C34 H34 108.0 . . ?
C35 C34 H34 108.0 . . ?
C34 C35 H35A 109.5 . . ?
C34 C35 H35B 109.5 . . ?
H35A C35 H35B 109.5 . . ?
C34 C35 H35C 109.5 . . ?
H35A C35 H35C 109.5 . . ?
H35B C35 H35C 109.5 . . ?
C34 C36 H36A 109.5 . . ?
C34 C36 H36B 109.5 . . ?
H36A C36 H36B 109.5 . . ?
C34 C36 H36C 109.5 . . ?
H36A C36 H36C 109.5 . . ?
H36B C36 H36C 109.5 . . ?
C39 C37 C38 108.2(8) . . ?
C39 C37 C31 103.7(9) . . ?
C38 C37 C31 120.1(11) . . ?
C39 C37 H37 108.1 . . ?
C38 C37 H37 108.1 . . ?
C31 C37 H37 108.1 . . ?
C37 C38 H38A 109.5 . . ?
C37 C38 H38B 109.5 . . ?
H38A C38 H38B 109.5 . . ?
C37 C38 H38C 109.5 . . ?
H38A C38 H38C 109.5 . . ?
H38B C38 H38C 109.5 . . ?
C37 C39 H39A 109.5 . . ?
C37 C39 H39B 109.5 . . ?
H39A C39 H39B 109.5 . . ?
C37 C39 H39C 109.5 . . ?
H39A C39 H39C 109.5 . . ?
H39B C39 H39C 109.5 . . ?
C38A C37A C39A 108.2(8) . . ?
C38A C37A C31 107.4(9) . . ?
C39A C37A C31 118.3(10) . . ?
C38A C37A H37A 107.5 . . ?
C39A C37A H37A 107.5 . . ?
C31 C37A H37A 107.5 . . ?
C37A C38A H38D 109.5 . . ?
C37A C38A H38E 109.5 . . ?
H38D C38A H38E 109.5 . . ?
C37A C38A H38F 109.5 . . ?
H38D C38A H38F 109.5 . . ?
H38E C38A H38F 109.5 . . ?
C37A C39A H39D 109.5 . . ?
C37A C39A H39E 109.5 . . ?
H39D C39A H39E 109.5 . . ?
C37A C39A H39F 109.5 . . ?
H39D C39A H39F 109.5 . . ?
H39E C39A H39F 109.5 . . ?
C42 C40 C33 112.6(5) . . ?
C42 C40 C41 109.0(6) . . ?
C33 C40 C41 113.6(5) . . ?
C42 C40 H40 107.1 . . ?
C33 C40 H40 107.1 . . ?
C41 C40 H40 107.1 . . ?
C40 C41 H41A 109.5 . . ?
C40 C41 H41B 109.5 . . ?
H41A C41 H41B 109.5 . . ?
C40 C41 H41C 109.5 . . ?
H41A C41 H41C 109.5 . . ?
H41B C41 H41C 109.5 . . ?
C40 C42 H42A 109.5 . . ?
C40 C42 H42B 109.5 . . ?
H42A C42 H42B 109.5 . . ?
C40 C42 H42C 109.5 . . ?
H42A C42 H42C 109.5 . . ?
H42B C42 H42C 109.5 . . ?
C44 C43 C48 120.2(5) . . ?
C44 C43 Sn2A 117.9(5) . . ?
C48 C43 Sn2A 121.8(5) . . ?
C44 C43 Sn2 124.5(5) . . ?
C48 C43 Sn2 112.8(4) . . ?
C43 C44 C45 119.7(6) . . ?
C43 C44 C55 120.2(5) . . ?
C45 C44 C55 120.0(5) . . ?
C46 C45 C44 118.8(6) . . ?
C46 C45 C49 117.8(6) . . ?
C44 C45 C49 123.4(6) . . ?
C45 C46 C47 123.1(6) . . ?
C45 C46 H46 118.5 . . ?
C47 C46 H46 118.5 . . ?
C48 C47 C46 116.7(6) . . ?
C48 C47 C52 124.0(5) . . ?
C46 C47 C52 119.3(6) . . ?
C47 C48 C43 121.5(5) . . ?
C47 C48 C70 123.4(6) . . ?
C43 C48 C70 115.1(5) . . ?
C51 C49 C45 112.2(6) . . ?
C51 C49 C50 110.6(6) . . ?
C45 C49 C50 110.3(6) . . ?
C51 C49 H49 107.9 . . ?
C45 C49 H49 107.9 . . ?
C50 C49 H49 107.9 . . ?
C49 C50 H50A 109.5 . . ?
C49 C50 H50B 109.5 . . ?
H50A C50 H50B 109.5 . . ?
C49 C50 H50C 109.5 . . ?
H50A C50 H50C 109.5 . . ?
H50B C50 H50C 109.5 . . ?
C49 C51 H51A 109.5 . . ?
C49 C51 H51B 109.5 . . ?
H51A C51 H51B 109.5 . . ?
C49 C51 H51C 109.5 . . ?
H51A C51 H51C 109.5 . . ?
H51B C51 H51C 109.5 . . ?
C47 C52 C53 112.6(5) . . ?
C47 C52 C54 111.2(6) . . ?
C53 C52 C54 109.0(5) . . ?
C47 C52 H52 108.0 . . ?
C53 C52 H52 108.0 . . ?
C54 C52 H52 108.0 . . ?
C52 C53 H53A 109.5 . . ?
C52 C53 H53B 109.5 . . ?
H53A C53 H53B 109.5 . . ?
C52 C53 H53C 109.5 . . ?
H53A C53 H53C 109.5 . . ?
H53B C53 H53C 109.5 . . ?
C52 C54 H54A 109.5 . . ?
C52 C54 H54B 109.5 . . ?
H54A C54 H54B 109.5 . . ?
C52 C54 H54C 109.5 . . ?
H54A C54 H54C 109.5 . . ?
H54B C54 H54C 109.5 . . ?
C60 C55 C56 118.5(6) . . ?
C60 C55 C44 121.8(5) . . ?
C56 C55 C44 119.6(6) . . ?
C57 C56 C55 120.0(7) . . ?
C57 C56 C61 119.2(6) . . ?
C55 C56 C61 120.7(7) . . ?
C56 C57 C58 122.2(7) . . ?
C56 C57 H57 118.9 . . ?
C58 C57 H57 118.9 . . ?
C59 C58 C57 117.0(7) . . ?
C59 C58 C64A 135.8(9) . . ?
C57 C58 C64A 107.2(7) . . ?
C59 C58 C64 112.2(9) . . ?
C57 C58 C64 130.5(8) . . ?
C58 C59 C60 123.5(7) . . ?
C58 C59 H59 118.3 . . ?
C60 C59 H59 118.3 . . ?
C59 C60 C55 118.7(6) . . ?
C59 C60 C67 118.0(6) . . ?
C55 C60 C67 123.1(5) . . ?
C62 C61 C63 110.6(6) . . ?
C62 C61 C56 110.5(6) . . ?
C63 C61 C56 111.2(6) . . ?
C62 C61 H61 108.2 . . ?
C63 C61 H61 108.2 . . ?
C56 C61 H61 108.2 . . ?
C61 C62 H62A 109.5 . . ?
C61 C62 H62B 109.5 . . ?
H62A C62 H62B 109.5 . . ?
C61 C62 H62C 109.5 . . ?
H62A C62 H62C 109.5 . . ?
H62B C62 H62C 109.5 . . ?
C61 C63 H63A 109.5 . . ?
C61 C63 H63B 109.5 . . ?
H63A C63 H63B 109.5 . . ?
C61 C63 H63C 109.5 . . ?
H63A C63 H63C 109.5 . . ?
H63B C63 H63C 109.5 . . ?
C65 C64 C66 107.6(8) . . ?
C65 C64 C58 115.7(9) . . ?
C66 C64 C58 118.9(9) . . ?
C65 C64 H64 104.3 . . ?
C66 C64 H64 104.3 . . ?
C58 C64 H64 104.3 . . ?
C64 C65 H65A 109.5 . . ?
C64 C65 H65B 109.5 . . ?
H65A C65 H65B 109.5 . . ?
C64 C65 H65C 109.5 . . ?
H65A C65 H65C 109.5 . . ?
H65B C65 H65C 109.5 . . ?
C64 C66 H66A 109.5 . . ?
C64 C66 H66B 109.5 . . ?
H66A C66 H66B 109.5 . . ?
C64 C66 H66C 109.5 . . ?
H66A C66 H66C 109.5 . . ?
H66B C66 H66C 109.5 . . ?
C65A C64A C66A 111.5(8) . . ?
C65A C64A C58 103.9(9) . . ?
C66A C64A C58 106.3(8) . . ?
C65A C64A H64A 111.6 . . ?
C66A C64A H64A 111.6 . . ?
C58 C64A H64A 111.6 . . ?
C64A C65A H65D 109.5 . . ?
C64A C65A H65E 109.5 . . ?
H65D C65A H65E 109.5 . . ?
C64A C65A H65F 109.5 . . ?
H65D C65A H65F 109.5 . . ?
H65E C65A H65F 109.5 . . ?
C64A C66A H66D 109.5 . . ?
C64A C66A H66E 109.5 . . ?
H66D C66A H66E 109.5 . . ?
C64A C66A H66F 109.5 . . ?
H66D C66A H66F 109.5 . . ?
H66E C66A H66F 109.5 . . ?
C60 C67 C69 111.8(5) . . ?
C60 C67 C68 112.3(5) . . ?
C69 C67 C68 108.8(5) . . ?
C60 C67 H67 107.9 . . ?
C69 C67 H67 107.9 . . ?
C68 C67 H67 107.9 . . ?
C67 C68 H68A 109.5 . . ?
C67 C68 H68B 109.5 . . ?
H68A C68 H68B 109.5 . . ?
C67 C68 H68C 109.5 . . ?
H68A C68 H68C 109.5 . . ?
H68B C68 H68C 109.5 . . ?
C67 C69 H69A 109.5 . . ?
C67 C69 H69B 109.5 . . ?
H69A C69 H69B 109.5 . . ?
C67 C69 H69C 109.5 . . ?
H69A C69 H69C 109.5 . . ?
H69B C69 H69C 109.5 . . ?
C75 C70 C71 119.9(6) . . ?
C75 C70 C48 120.8(5) . . ?
C71 C70 C48 119.2(5) . . ?
C72 C71 C70 117.8(6) . . ?
C72 C71 C76 118.5(5) . . ?
C70 C71 C76 122.1(5) . . ?
C73 C72 C71 123.5(6) . . ?
C73 C72 H72 118.3 . . ?
C71 C72 H72 118.3 . . ?
C72 C73 C74 117.8(6) . . ?
C72 C73 C79 119.8(6) . . ?
C74 C73 C79 122.1(6) . . ?
C73 C74 C75 121.7(6) . . ?
C73 C74 H74 119.2 . . ?
C75 C74 H74 119.2 . . ?
C74 C75 C70 119.2(6) . . ?
C74 C75 C82 118.7(5) . . ?
C70 C75 C82 122.0(5) . . ?
C71 C76 C77 115.3(6) . . ?
C71 C76 C78 108.6(6) . . ?
C77 C76 C78 109.5(6) . . ?
C71 C76 H76 107.7 . . ?
C77 C76 H76 107.7 . . ?
C78 C76 H76 107.7 . . ?
C76 C77 H77A 109.5 . . ?
C76 C77 H77B 109.5 . . ?
H77A C77 H77B 109.5 . . ?
C76 C77 H77C 109.5 . . ?
H77A C77 H77C 109.5 . . ?
H77B C77 H77C 109.5 . . ?
C76 C78 H78A 109.5 . . ?
C76 C78 H78B 109.5 . . ?
H78A C78 H78B 109.5 . . ?
C76 C78 H78C 109.5 . . ?
H78A C78 H78C 109.5 . . ?
H78B C78 H78C 109.5 . . ?
C81 C79 C80 111.2(6) . . ?
C81 C79 C73 108.4(6) . . ?
C80 C79 C73 113.2(5) . . ?
C81 C79 H79 108.0 . . ?
C80 C79 H79 108.0 . . ?
C73 C79 H79 108.0 . . ?
C79 C80 H80A 109.5 . . ?
C79 C80 H80B 109.5 . . ?
H80A C80 H80B 109.5 . . ?
C79 C80 H80C 109.5 . . ?
H80A C80 H80C 109.5 . . ?
H80B C80 H80C 109.5 . . ?
C79 C81 H81A 109.5 . . ?
C79 C81 H81B 109.5 . . ?
H81A C81 H81B 109.5 . . ?
C79 C81 H81C 109.5 . . ?
H81A C81 H81C 109.5 . . ?
H81B C81 H81C 109.5 . . ?
C84 C82 C83 109.4(5) . . ?
C84 C82 C75 110.9(5) . . ?
C83 C82 C75 112.4(5) . . ?
C84 C82 H82 108.0 . . ?
C83 C82 H82 108.0 . . ?
C75 C82 H82 108.0 . . ?
C82 C83 H83A 109.5 . . ?
C82 C83 H83B 109.5 . . ?
H83A C83 H83B 109.5 . . ?
C82 C83 H83C 109.5 . . ?
H83A C83 H83C 109.5 . . ?
H83B C83 H83C 109.5 . . ?
C82 C84 H84A 109.5 . . ?
C82 C84 H84B 109.5 . . ?
H84A C84 H84B 109.5 . . ?
C82 C84 H84C 109.5 . . ?
H84A C84 H84C 109.5 . . ?
H84B C84 H84C 109.5 . . ?
C96 C91 C92 118.9(8) . . ?
C96 C91 H91 120.6 . . ?
C92 C91 H91 120.6 . . ?
C93 C92 C91 120.2(8) . . ?
C93 C92 H92 119.9 . . ?
C91 C92 H92 119.9 . . ?
C92 C93 C94 120.5(7) . . ?
C92 C93 H93 119.8 . . ?
C94 C93 H93 119.8 . . ?
C95 C94 C93 120.3(7) . . ?
C95 C94 H94 119.9 . . ?
C93 C94 H94 119.9 . . ?
C94 C95 C96 119.0(7) . . ?
C94 C95 H95 120.5 . . ?
C96 C95 H95 120.5 . . ?
C91 C96 C95 121.2(8) . . ?
C91 C96 H96 119.4 . . ?
C95 C96 H96 119.4 . . ?
C106 C101 C102 114.7(10) . . ?
C106 C101 H101 122.6 . . ?
C102 C101 H101 122.6 . . ?
C103 C102 C101 118.6(12) . . ?
C103 C102 H102 120.7 . . ?
C101 C102 H102 120.7 . . ?
C102 C103 C104 120.9(11) . . ?
C102 C103 H103 119.5 . . ?
C104 C103 H103 119.5 . . ?
C105 C104 C103 120.8(10) . . ?
C105 C104 H104 119.6 . . ?
C103 C104 H104 119.6 . . ?
C106 C105 C104 120.7(13) . . ?
C106 C105 H105 119.6 . . ?
C104 C105 H105 119.6 . . ?
C105 C106 C101 124.1(14) . . ?
C105 C106 H106 117.9 . . ?
C101 C106 H106 117.9 . . ?
C116 C111 C112 120.9(12) . . ?
C116 C111 H111 119.6 . . ?
C112 C111 H111 119.6 . . ?
C113 C112 C111 120.3(12) . . ?
C113 C112 H112 119.8 . . ?
C111 C112 H112 119.8 . . ?
C112 C113 C114 118.6(11) . . ?
C112 C113 H113 120.7 . . ?
C114 C113 H113 120.7 . . ?
C115 C114 C113 121.7(12) . . ?
C115 C114 H114 119.2 . . ?
C113 C114 H114 119.2 . . ?
C114 C115 C116 119.5(11) . . ?
C114 C115 H115 120.3 . . ?
C116 C115 H115 120.3 . . ?
C111 C116 C115 118.9(10) . . ?
C111 C116 H116 120.5 . . ?
C115 C116 H116 120.5 . . ?
C122 C121 C126 120.0 . . ?
C122 C121 H121 120.0 . . ?
C126 C121 H121 120.0 . . ?
C121 C122 C123 120.0 . . ?
C121 C122 H122 120.0 . . ?
C123 C122 H122 120.0 . . ?
C124 C123 C122 120.0 . . ?
C124 C123 H123 120.0 . . ?
C122 C123 H123 120.0 . . ?
C125 C124 C123 120.0 . . ?
C125 C124 H124 120.0 . . ?
C123 C124 H124 120.0 . . ?
C124 C125 C126 120.0 . . ?
C124 C125 H125 120.0 . . ?
C126 C125 H125 120.0 . . ?
C125 C126 C121 120.0 . . ?
C125 C126 H126 120.0 . . ?
C121 C126 H126 120.0 . . ?
C12B C12A C12F 120.0 . . ?
C12B C12A H12D 120.0 . . ?
C12F C12A H12D 120.0 . . ?
C12A C12B C12C 120.0 . . ?
C12A C12B H12E 120.0 . . ?
C12C C12B H12E 120.0 . . ?
C12D C12C C12B 120.0 . . ?
C12D C12C H12F 120.0 . . ?
C12B C12C H12F 120.0 . . ?
C12E C12D C12C 120.0 . . ?
C12E C12D H12G 120.0 . . ?
C12C C12D H12G 120.0 . . ?
C12D C12E C12F 120.0 . . ?
C12D C12E H12H 120.0 . . ?
C12F C12E H12H 120.0 . . ?
C12E C12F C12A 120.0 . . ?
C12E C12F H12I 120.0 . . ?
C12A C12F H12I 120.0 . . ?

loop_
_geom_bond_atom_site_label_1
_geom_bond_atom_site_label_2
_geom_bond_distance
_geom_bond_site_symmetry_2
_geom_bond_publ_flag
Sn1 C1 2.197(5) . ?
Sn1 Sn2 2.9242(7) . ?
Sn1 H1 1.59(2) . ?
Sn1 H2 1.56(2) . ?
Sn2 C43 2.250(5) . ?
Sn1A C1 2.296(9) . ?
Sn1A Sn2A 2.926(12) . ?
Sn1A H1 0.97(3) . ?
Sn1A H2 2.09(3) . ?
Sn2A C43 2.189(9) . ?
C1 C2 1.399(8) . ?
C1 C6 1.420(8) . ?
C2 C3 1.409(8) . ?
C2 C13 1.521(9) . ?
C3 C4 1.373(9) . ?
C3 C7 1.511(9) . ?
C4 C5 1.387(8) . ?
C4 H4 0.9500 . ?
C5 C6 1.406(7) . ?
C5 C10 1.533(8) . ?
C6 C28 1.497(8) . ?
C7 C8 1.502(12) . ?
C7 C9 1.526(10) . ?
C7 H7 1.0000 . ?
C8 H8A 0.9800 . ?
C8 H8B 0.9800 . ?
C8 H8C 0.9800 . ?
C9 H9A 0.9800 . ?
C9 H9B 0.9800 . ?
C9 H9C 0.9800 . ?
C10 C12 1.525(8) . ?
C10 C11 1.535(9) . ?
C10 H10 1.0000 . ?
C11 H11A 0.9800 . ?
C11 H11B 0.9800 . ?
C11 H11C 0.9800 . ?
C12 H12A 0.9800 . ?
C12 H12B 0.9800 . ?
C12 H12C 0.9800 . ?
C13 C14 1.385(10) . ?
C13 C18 1.407(9) . ?
C14 C15 1.389(9) . ?
C14 C19 1.527(10) . ?
C15 C16 1.393(10) . ?
C15 H15 0.9500 . ?
C16 C17 1.360(11) . ?
C16 C22 1.531(11) . ?
C16 C22A 1.563(13) . ?
C17 C18 1.402(9) . ?
C17 H17 0.9500 . ?
C18 C25 1.513(9) . ?
C19 C20 1.507(11) . ?
C19 C21 1.531(9) . ?
C19 H19 1.0000 . ?
C20 H20A 0.9800 . ?
C20 H20B 0.9800 . ?
C20 H20C 0.9800 . ?
C21 H21A 0.9800 . ?
C21 H21B 0.9800 . ?
C21 H21C 0.9800 . ?
C22 C23 1.519(11) . ?
C22 C24 1.519(11) . ?
C22 H22 1.0000 . ?
C23 H23A 0.9800 . ?
C23 H23B 0.9800 . ?
C23 H23C 0.9800 . ?
C24 H24A 0.9800 . ?
C24 H24B 0.9800 . ?
C24 H24C 0.9800 . ?
C22A C23A 1.534(11) . ?
C22A C24A 1.540(11) . ?
C22A H22A 1.0000 . ?
C23A H23D 0.9800 . ?
C23A H23E 0.9800 . ?
C23A H23F 0.9800 . ?
C24A H24D 0.9800 . ?
C24A H24E 0.9800 . ?
C24A H24F 0.9800 . ?
C25 C27 1.523(9) . ?
C25 C26 1.523(9) . ?
C25 H25 1.0000 . ?
C26 H26A 0.9800 . ?
C26 H26B 0.9800 . ?
C26 H26C 0.9800 . ?
C27 H27A 0.9800 . ?
C27 H27B 0.9800 . ?
C27 H27C 0.9800 . ?
C28 C29 1.391(8) . ?
C28 C33 1.397(8) . ?
C29 C30 1.393(10) . ?
C29 C34 1.527(10) . ?
C30 C31 1.363(11) . ?
C30 H30 0.9500 . ?
C31 C32 1.381(10) . ?
C31 C37 1.543(10) . ?
C31 C37A 1.564(11) . ?
C32 C33 1.412(8) . ?
C32 H32 0.9500 . ?
C33 C40 1.510(8) . ?
C34 C36 1.527(9) . ?
C34 C35 1.541(9) . ?
C34 H34 1.0000 . ?
C35 H35A 0.9800 . ?
C35 H35B 0.9800 . ?
C35 H35C 0.9800 . ?
C36 H36A 0.9800 . ?
C36 H36B 0.9800 . ?
C36 H36C 0.9800 . ?
C37 C39 1.515(10) . ?
C37 C38 1.521(10) . ?
C37 H37 1.0000 . ?
C38 H38A 0.9800 . ?
C38 H38B 0.9800 . ?
C38 H38C 0.9800 . ?
C39 H39A 0.9800 . ?
C39 H39B 0.9800 . ?
C39 H39C 0.9800 . ?
C37A C38A 1.521(10) . ?
C37A C39A 1.522(10) . ?
C37A H37A 1.0000 . ?
C38A H38D 0.9800 . ?
C38A H38E 0.9800 . ?
C38A H38F 0.9800 . ?
C39A H39D 0.9800 . ?
C39A H39E 0.9800 . ?
C39A H39F 0.9800 . ?
C40 C42 1.507(9) . ?
C40 C41 1.529(8) . ?
C40 H40 1.0000 . ?
C41 H41A 0.9800 . ?
C41 H41B 0.9800 . ?
C41 H41C 0.9800 . ?
C42 H42A 0.9800 . ?
C42 H42B 0.9800 . ?
C42 H42C 0.9800 . ?
C43 C44 1.392(8) . ?
C43 C48 1.401(8) . ?
C44 C45 1.398(8) . ?
C44 C55 1.507(9) . ?
C45 C46 1.393(9) . ?
C45 C49 1.533(8) . ?
C46 C47 1.402(8) . ?
C46 H46 0.9500 . ?
C47 C48 1.396(8) . ?
C47 C52 1.517(9) . ?
C48 C70 1.523(8) . ?
C49 C51 1.527(10) . ?
C49 C50 1.537(9) . ?
C49 H49 1.0000 . ?
C50 H50A 0.9800 . ?
C50 H50B 0.9800 . ?
C50 H50C 0.9800 . ?
C51 H51A 0.9800 . ?
C51 H51B 0.9800 . ?
C51 H51C 0.9800 . ?
C52 C53 1.528(9) . ?
C52 C54 1.541(9) . ?
C52 H52 1.0000 . ?
C53 H53A 0.9800 . ?
C53 H53B 0.9800 . ?
C53 H53C 0.9800 . ?
C54 H54A 0.9800 . ?
C54 H54B 0.9800 . ?
C54 H54C 0.9800 . ?
C55 C60 1.403(9) . ?
C55 C56 1.410(8) . ?
C56 C57 1.377(10) . ?
C56 C61 1.538(10) . ?
C57 C58 1.390(11) . ?
C57 H57 0.9500 . ?
C58 C59 1.370(9) . ?
C58 C64A 1.519(11) . ?
C58 C64 1.574(11) . ?
C59 C60 1.392(8) . ?
C59 H59 0.9500 . ?
C60 C67 1.525(8) . ?
C61 C62 1.511(9) . ?
C61 C63 1.538(9) . ?
C61 H61 1.0000 . ?
C62 H62A 0.9800 . ?
C62 H62B 0.9800 . ?
C62 H62C 0.9800 . ?
C63 H63A 0.9800 . ?
C63 H63B 0.9800 . ?
C63 H63C 0.9800 . ?
C64 C65 1.528(9) . ?
C64 C66 1.541(9) . ?
C64 H64 1.0000 . ?
C65 H65A 0.9800 . ?
C65 H65B 0.9800 . ?
C65 H65C 0.9800 . ?
C66 H66A 0.9800 . ?
C66 H66B 0.9800 . ?
C66 H66C 0.9800 . ?
C64A C65A 1.505(9) . ?
C64A C66A 1.508(9) . ?
C64A H64A 1.0000 . ?
C65A H65D 0.9800 . ?
C65A H65E 0.9800 . ?
C65A H65F 0.9800 . ?
C66A H66D 0.9800 . ?
C66A H66E 0.9800 . ?
C66A H66F 0.9800 . ?
C67 C69 1.526(8) . ?
C67 C68 1.538(8) . ?
C67 H67 1.0000 . ?
C68 H68A 0.9800 . ?
C68 H68B 0.9800 . ?
C68 H68C 0.9800 . ?
C69 H69A 0.9800 . ?
C69 H69B 0.9800 . ?
C69 H69C 0.9800 . ?
C70 C75 1.404(8) . ?
C70 C71 1.420(8) . ?
C71 C72 1.383(8) . ?
C71 C76 1.517(9) . ?
C72 C73 1.378(9) . ?
C72 H72 0.9500 . ?
C73 C74 1.392(8) . ?
C73 C79 1.534(8) . ?
C74 C75 1.393(8) . ?
C74 H74 0.9500 . ?
C75 C82 1.532(8) . ?
C76 C77 1.520(9) . ?
C76 C78 1.529(9) . ?
C76 H76 1.0000 . ?
C77 H77A 0.9800 . ?
C77 H77B 0.9800 . ?
C77 H77C 0.9800 . ?
C78 H78A 0.9800 . ?
C78 H78B 0.9800 . ?
C78 H78C 0.9800 . ?
C79 C81 1.496(9) . ?
C79 C80 1.532(9) . ?
C79 H79 1.0000 . ?
C80 H80A 0.9800 . ?
C80 H80B 0.9800 . ?
C80 H80C 0.9800 . ?
C81 H81A 0.9800 . ?
C81 H81B 0.9800 . ?
C81 H81C 0.9800 . ?
C82 C84 1.525(8) . ?
C82 C83 1.531(8) . ?
C82 H82 1.0000 . ?
C83 H83A 0.9800 . ?
C83 H83B 0.9800 . ?
C83 H83C 0.9800 . ?
C84 H84A 0.9800 . ?
C84 H84B 0.9800 . ?
C84 H84C 0.9800 . ?
C91 C96 1.365(12) . ?
C91 C92 1.380(11) . ?
C91 H91 0.9500 . ?
C92 C93 1.356(10) . ?
C92 H92 0.9500 . ?
C93 C94 1.377(9) . ?
C93 H93 0.9500 . ?
C94 C95 1.355(9) . ?
C94 H94 0.9500 . ?
C95 C96 1.384(11) . ?
C95 H95 0.9500 . ?
C96 H96 0.9500 . ?
C101 C106 1.37(2) . ?
C101 C102 1.453(19) . ?
C101 H101 0.9500 . ?
C102 C103 1.346(13) . ?
C102 H102 0.9500 . ?
C103 C104 1.355(12) . ?
C103 H103 0.9500 . ?
C104 C105 1.310(12) . ?
C104 H104 0.9500 . ?
C105 C106 1.302(16) . ?
C105 H105 0.9500 . ?
C106 H106 0.9500 . ?
C111 C116 1.360(14) . ?
C111 C112 1.370(12) . ?
C111 H111 0.9500 . ?
C112 C113 1.327(15) . ?
C112 H112 0.9500 . ?
C113 C114 1.386(16) . ?
C113 H113 0.9500 . ?
C114 C115 1.337(13) . ?
C114 H114 0.9500 . ?
C115 C116 1.367(16) . ?
C115 H115 0.9500 . ?
C116 H116 0.9500 . ?
C121 C122 1.3900 . ?
C121 C126 1.3900 . ?
C121 H121 0.9500 . ?
C122 C123 1.3900 . ?
C122 H122 0.9500 . ?
C123 C124 1.3900 . ?
C123 H123 0.9500 . ?
C124 C125 1.3900 . ?
C124 H124 0.9500 . ?
C125 C126 1.3900 . ?
C125 H125 0.9500 . ?
C126 H126 0.9500 . ?
C12A C12B 1.3900 . ?
C12A C12F 1.3900 . ?
C12A H12D 0.9500 . ?
C12B C12C 1.3900 . ?
C12B H12E 0.9500 . ?
C12C C12D 1.3900 . ?
C12C H12F 0.9500 . ?
C12D C12E 1.3900 . ?
C12D H12G 0.9500 . ?
C12E C12F 1.3900 . ?
C12E H12H 0.9500 . ?
C12F H12I 0.9500 . ?
